data_1562457
loop_
_publ_author_name
'Zhang, Kou-Lin'
'Zhang, Jing-Bo'
'Jing, Chu-Yue'
'Zhang, Lei'
'Walton, Richard I.'
'Zhu, Peizhi'
'Ng, Seik Weng'

_publ_section_title
;
 Synthesis, structures and properties of a family of four two-dimensional
 coordination polymers constructed from 5-hydroxyisophthalate
;
_journal_name_full 'Journal of Solid State Chemistry'
_journal_page_first 8
_journal_page_last 20
_journal_paper_doi 10.1016/j.jssc.2013.12.005
_journal_volume 211
_journal_year 2014
_chemical_formula_sum 'C15 H22 Cd N6 O9'
_chemical_formula_weight 542.79
_space_group_IT_number 2
_space_group_name_Hall '-P 1'
_space_group_name_H-M_alt 'P -1'
_symmetry_cell_setting triclinic
_symmetry_space_group_name_H-M 'P -1'
_atom_sites_solution_hydrogens geom
_atom_sites_solution_primary direct
_atom_sites_solution_secondary difmap
_audit_creation_method SHELXL-97
_cell_angle_alpha 67.9840(10)
_cell_angle_beta 80.1980(10)
_cell_angle_gamma 69.4640(10)
_cell_formula_units_Z 2
_cell_length_a 10.2663(11)
_cell_length_b 10.3459(11)
_cell_length_c 11.0363(12)
_cell_measurement_reflns_used 7059
_cell_measurement_temperature 296(2)
_cell_measurement_theta_max 27.581
_cell_measurement_theta_min 2.236
_cell_volume 1016.66(19)
_computing_cell_refinement 'SAINT (Bruker, 2005)'
_computing_data_collection 'APEX2 (Bruker, 2005)'
_computing_data_reduction 'SAINT (Bruker, 2005)'
_computing_molecular_graphics 'Diamond (CRYSTAL IMPACT, 2001)'
_computing_publication_material 'publCIF (Westrip, 2010)'
_computing_structure_refinement 'SHELXL-97 (Sheldrick, 2008)'
_computing_structure_solution 'SHELXS-97 (Sheldrick, 2008)'
_diffrn_ambient_temperature 296(2)
_diffrn_detector_area_resol_mean 8.3
_diffrn_measured_fraction_theta_full 0.975
_diffrn_measured_fraction_theta_max 0.975
_diffrn_measurement_device_type 'Bruker APEXII area-detector'
_diffrn_measurement_method '\f and \w'
_diffrn_radiation_monochromator graphite
_diffrn_radiation_source 'fine-focus sealed tube'
_diffrn_radiation_type MoK\a
_diffrn_radiation_wavelength 0.71073
_diffrn_reflns_av_R_equivalents 0.0521
_diffrn_reflns_av_unetI/netI 0.0709
_diffrn_reflns_limit_h_max 13
_diffrn_reflns_limit_h_min -12
_diffrn_reflns_limit_k_max 13
_diffrn_reflns_limit_k_min -13
_diffrn_reflns_limit_l_max 14
_diffrn_reflns_limit_l_min -14
_diffrn_reflns_number 8676
_diffrn_reflns_theta_full 27.58
_diffrn_reflns_theta_max 27.58
_diffrn_reflns_theta_min 1.99
_exptl_absorpt_coefficient_mu 1.136
_exptl_absorpt_correction_T_max 0.934
_exptl_absorpt_correction_T_min 0.873
_exptl_absorpt_correction_type multi-scan
_exptl_absorpt_process_details '(SADABS; Sheldrick, 1996)'
_exptl_crystal_colour yellow
_exptl_crystal_density_diffrn 1.773
_exptl_crystal_density_method 'not measured'
_exptl_crystal_description block
_exptl_crystal_F_000 548
_exptl_crystal_size_max 0.14
_exptl_crystal_size_mid 0.10
_exptl_crystal_size_min 0.06
_refine_diff_density_max 1.774
_refine_diff_density_min -0.848
_refine_diff_density_rms 0.164
_refine_ls_extinction_method none
_refine_ls_goodness_of_fit_ref 1.067
_refine_ls_hydrogen_treatment constr
_refine_ls_matrix_type full
_refine_ls_number_parameters 281
_refine_ls_number_reflns 4591
_refine_ls_number_restraints 0
_refine_ls_restrained_S_all 1.067
_refine_ls_R_factor_all 0.0511
_refine_ls_R_factor_gt 0.0493
_refine_ls_shift/su_max 0.000
_refine_ls_shift/su_mean 0.000
_refine_ls_structure_factor_coef Fsqd
_refine_ls_weighting_details 'calc w=1/[\s^2^(Fo^2^)+(0.0797P)^2^+1.4444P] where P=(Fo^2^+2Fc^2^)/3'
_refine_ls_weighting_scheme calc
_refine_ls_wR_factor_gt 0.1391
_refine_ls_wR_factor_ref 0.1433
_reflns_number_gt 4327
_reflns_number_total 4591
_reflns_threshold_expression >2sigma(I)
_cod_data_source_file JSSC-2014-211-8.cif
_cod_data_source_block zjb7
_cod_original_sg_symbol_H-M P-1
_cod_database_code 1562457

loop_
_symmetry_equiv_pos_as_xyz
'x, y, z'
'-x, -y, -z'

loop_
_atom_site_label
_atom_site_type_symbol
_atom_site_fract_x
_atom_site_fract_y
_atom_site_fract_z
_atom_site_U_iso_or_equiv
_atom_site_adp_type
_atom_site_occupancy
_atom_site_symmetry_multiplicity
_atom_site_calc_flag
_atom_site_refinement_flags
_atom_site_disorder_assembly
_atom_site_disorder_group
C1 C 0.4765(5) 0.7012(4) 0.2364(5) 0.0359(9) Uani 1 1 d . . .
C2 C 0.5409(4) 0.5751(4) 0.1830(4) 0.0311(8) Uani 1 1 d . . .
C3 C 0.6496(5) 0.5837(4) 0.0880(5) 0.0360(9) Uani 1 1 d . . .
H3 H 0.6789 0.6664 0.0567 0.043 Uiso 1 1 calc R . .
C4 C 0.7142(5) 0.4681(5) 0.0401(5) 0.0385(9) Uani 1 1 d . . .
C5 C 0.6668(4) 0.3471(4) 0.0834(4) 0.0335(8) Uani 1 1 d . . .
H5 H 0.7086 0.2709 0.0503 0.040 Uiso 1 1 calc R . .
C6 C 0.5572(4) 0.3398(4) 0.1763(4) 0.0295(8) Uani 1 1 d . . .
C7 C 0.4954(4) 0.4533(4) 0.2266(4) 0.0323(8) Uani 1 1 d . . .
H7 H 0.4232 0.4473 0.2899 0.039 Uiso 1 1 calc R . .
C8 C 0.5058(4) 0.2077(4) 0.2195(4) 0.0308(8) Uani 1 1 d . . .
C9 C 0.1205(5) 0.1863(5) 0.1197(5) 0.0387(9) Uani 1 1 d . . .
H9 H 0.0776 0.2251 0.1853 0.046 Uiso 1 1 calc R . .
C10 C 0.2672(4) 0.0569(5) 0.0178(4) 0.0321(8) Uani 1 1 d . . .
H10 H 0.3455 -0.0099 -0.0057 0.039 Uiso 1 1 calc R . .
C11 C 0.1425(5) 0.1618(5) -0.1926(4) 0.0362(9) Uani 1 1 d . . .
H11A H 0.2240 0.0981 -0.2240 0.043 Uiso 1 1 calc R . .
H11B H 0.1329 0.2624 -0.2485 0.043 Uiso 1 1 calc R . .
C12 C 0.0144(5) 0.1246(6) -0.2000(5) 0.0413(10) Uani 1 1 d . . .
H12A H -0.0653 0.1822 -0.1609 0.050 Uiso 1 1 calc R . .
H12B H 0.0279 0.0217 -0.1497 0.050 Uiso 1 1 calc R . .
C13 C -0.0158(5) 0.1545(7) 0.6601(5) 0.0464(12) Uani 1 1 d . . .
H13A H -0.1052 0.1422 0.6600 0.056 Uiso 1 1 calc R . .
H13B H -0.0227 0.2558 0.6086 0.056 Uiso 1 1 calc R . .
C14 C 0.1693(5) 0.0941(5) 0.4906(4) 0.0357(9) Uani 1 1 d . . .
H14 H 0.1689 0.1892 0.4404 0.043 Uiso 1 1 calc R . .
C15 C 0.2153(5) -0.1334(5) 0.5645(5) 0.0427(10) Uani 1 1 d . . .
H15 H 0.2567 -0.2320 0.5737 0.051 Uiso 1 1 calc R . .
Cd1 Cd 0.41205(3) -0.03364(3) 0.29316(2) 0.02783(13) Uani 1 1 d . . .
N1 N 0.2452(4) 0.0786(4) 0.1325(4) 0.0344(7) Uani 1 1 d . . .
N2 N 0.0659(4) 0.2308(5) 0.0052(4) 0.0412(8) Uani 1 1 d . . .
N3 N 0.1618(4) 0.1439(4) -0.0569(3) 0.0320(7) Uani 1 1 d . . .
N4 N 0.2491(4) -0.0256(4) 0.4650(3) 0.0343(7) Uani 1 1 d . . .
N5 N 0.0900(4) 0.0585(4) 0.5982(3) 0.0334(7) Uani 1 1 d . . .
N6 N 0.1193(5) -0.0894(5) 0.6482(4) 0.0495(10) Uani 1 1 d . . .
O1 O 0.8225(3) 0.4859(4) -0.0660(5) 0.0669(14) Uani 1 1 d . . .
H1 H 0.7869 0.5188 -0.1369 0.100 Uiso 1 1 calc R . .
O2 O 0.4092(4) 0.1993(4) 0.3074(4) 0.0482(9) Uani 1 1 d . . .
O3 O 0.5581(4) 0.1124(3) 0.1679(4) 0.0431(7) Uani 1 1 d . . .
O4 O 0.3812(4) 0.6959(4) 0.3221(4) 0.0550(10) Uani 1 1 d . . .
O5 O 0.5243(4) 0.8074(3) 0.1869(4) 0.0437(8) Uani 1 1 d . . .
O1W O 0.5856(4) -0.1854(4) 0.4425(3) 0.0472(8) Uani 1 1 d . . .
H1WA H 0.6010 -0.2744 0.4503 0.071 Uiso 1 1 d R . .
H1WB H 0.5590 -0.1747 0.5163 0.071 Uiso 1 1 d R . .
O2W O 0.8693(6) 0.5382(8) 0.6679(7) 0.0995(19) Uani 1 1 d . . .
H2WA H 0.9439 0.5556 0.6694 0.149 Uiso 1 1 d R . .
H2WB H 0.8692 0.4573 0.7277 0.149 Uiso 1 1 d R . .
O3W O 0.7191(6) 0.5135(5) 0.4901(5) 0.0756(13) Uani 1 1 d . . .
H3WA H 0.7832 0.4843 0.5429 0.113 Uiso 1 1 d R . .
H3WB H 0.6539 0.4664 0.5176 0.113 Uiso 1 1 d R . .
O4W O 0.1044(6) 0.5624(8) 0.7042(6) 0.1013(19) Uani 1 1 d . . .
H4WB H 0.1192 0.6125 0.7402 0.152 Uiso 1 1 d R . .
H4WA H 0.1932 0.5101 0.6913 0.152 Uiso 1 1 d R . .

loop_
_atom_site_aniso_label
_atom_site_aniso_U_11
_atom_site_aniso_U_22
_atom_site_aniso_U_33
_atom_site_aniso_U_23
_atom_site_aniso_U_13
_atom_site_aniso_U_12
C1 0.040(2) 0.0270(18) 0.046(2) -0.0212(17) -0.0052(18) -0.0065(16)
C2 0.0354(19) 0.0208(16) 0.038(2) -0.0124(15) -0.0066(16) -0.0058(15)
C3 0.039(2) 0.0235(17) 0.049(2) -0.0149(17) 0.0010(18) -0.0121(16)
C4 0.037(2) 0.0289(19) 0.047(2) -0.0147(18) 0.0071(18) -0.0095(16)
C5 0.040(2) 0.0232(17) 0.036(2) -0.0132(15) 0.0036(16) -0.0079(15)
C6 0.0359(19) 0.0217(16) 0.0338(19) -0.0112(14) -0.0034(15) -0.0096(15)
C7 0.037(2) 0.0287(18) 0.037(2) -0.0176(16) 0.0030(16) -0.0124(16)
C8 0.042(2) 0.0242(17) 0.0309(19) -0.0114(14) -0.0012(16) -0.0134(16)
C9 0.041(2) 0.042(2) 0.040(2) -0.0248(19) 0.0047(18) -0.0128(18)
C10 0.034(2) 0.0316(19) 0.033(2) -0.0141(16) 0.0013(15) -0.0103(16)
C11 0.040(2) 0.046(2) 0.0269(19) -0.0141(17) 0.0008(16) -0.0167(18)
C12 0.035(2) 0.064(3) 0.038(2) -0.029(2) 0.0097(17) -0.022(2)
C13 0.030(2) 0.073(3) 0.042(3) -0.035(2) -0.0046(18) -0.004(2)
C14 0.042(2) 0.040(2) 0.0269(19) -0.0140(16) 0.0042(16) -0.0149(18)
C15 0.051(3) 0.038(2) 0.040(2) -0.0147(19) 0.0019(19) -0.014(2)
Cd1 0.03363(19) 0.02534(17) 0.02808(19) -0.01330(12) 0.00265(12) -0.01079(12)
N1 0.0385(18) 0.0361(18) 0.0345(18) -0.0176(15) -0.0010(14) -0.0131(15)
N2 0.0361(19) 0.045(2) 0.045(2) -0.0254(18) 0.0011(16) -0.0061(16)
N3 0.0319(16) 0.0356(17) 0.0312(17) -0.0144(14) 0.0007(13) -0.0116(14)
N4 0.0399(18) 0.0379(18) 0.0297(17) -0.0164(14) 0.0034(14) -0.0148(15)
N5 0.0314(16) 0.0455(19) 0.0263(16) -0.0167(15) 0.0008(13) -0.0118(15)
N6 0.059(3) 0.050(2) 0.036(2) -0.0123(18) 0.0091(18) -0.022(2)
O1 0.0267(15) 0.0291(16) 0.146(4) -0.044(2) 0.039(2) -0.0143(13)
O2 0.067(2) 0.0467(19) 0.048(2) -0.0264(16) 0.0175(17) -0.0357(18)
O3 0.0528(19) 0.0294(14) 0.056(2) -0.0250(14) 0.0075(15) -0.0173(14)
O4 0.059(2) 0.0423(19) 0.071(3) -0.0353(19) 0.0196(19) -0.0176(17)
O5 0.059(2) 0.0272(14) 0.0522(19) -0.0207(14) 0.0033(16) -0.0167(14)
O1W 0.056(2) 0.0391(17) 0.0391(18) -0.0152(14) -0.0115(15) -0.0005(15)
O2W 0.075(3) 0.113(5) 0.107(5) -0.036(4) 0.004(3) -0.031(3)
O3W 0.085(3) 0.051(2) 0.077(3) -0.018(2) 0.015(3) -0.019(2)
O4W 0.087(4) 0.107(5) 0.117(5) -0.059(4) -0.010(4) -0.015(3)

loop_
_atom_type_symbol
_atom_type_description
_atom_type_scat_dispersion_real
_atom_type_scat_dispersion_imag
_atom_type_scat_source
C C 0.0033 0.0016 'International Tables Vol C Tables 4.2.6.8 and 6.1.1.4'
H H 0.0000 0.0000 'International Tables Vol C Tables 4.2.6.8 and 6.1.1.4'
N N 0.0061 0.0033 'International Tables Vol C Tables 4.2.6.8 and 6.1.1.4'
O O 0.0106 0.0060 'International Tables Vol C Tables 4.2.6.8 and 6.1.1.4'
Cd Cd -0.8075 1.2024 'International Tables Vol C Tables 4.2.6.8 and 6.1.1.4'

loop_
_geom_angle_atom_site_label_1
_geom_angle_atom_site_label_2
_geom_angle_atom_site_label_3
_geom_angle
_geom_angle_site_symmetry_1
_geom_angle_site_symmetry_3
O4 C1 O5 124.0(4) . .
O4 C1 C2 119.9(4) . .
O5 C1 C2 116.1(4) . .
C7 C2 C3 119.7(4) . .
C7 C2 C1 122.0(4) . .
C3 C2 C1 118.4(4) . .
C4 C3 C2 120.0(4) . .
C4 C3 H3 120.0 . .
C2 C3 H3 120.0 . .
C5 C4 C3 119.9(4) . .
C5 C4 O1 121.8(4) . .
C3 C4 O1 118.0(4) . .
C6 C5 C4 120.1(4) . .
C6 C5 H5 119.9 . .
C4 C5 H5 119.9 . .
C5 C6 C7 119.9(4) . .
C5 C6 C8 118.9(3) . .
C7 C6 C8 121.2(4) . .
C2 C7 C6 120.4(4) . .
C2 C7 H7 119.8 . .
C6 C7 H7 119.8 . .
O3 C8 O2 121.9(4) . .
O3 C8 C6 119.6(4) . .
O2 C8 C6 118.5(4) . .
N2 C9 N1 113.7(4) . .
N2 C9 H9 123.2 . .
N1 C9 H9 123.2 . .
N3 C10 N1 109.9(4) . .
N3 C10 H10 125.0 . .
N1 C10 H10 125.0 . .
N3 C11 C12 111.0(4) . .
N3 C11 H11A 109.4 . .
C12 C11 H11A 109.4 . .
N3 C11 H11B 109.4 . .
C12 C11 H11B 109.4 . .
H11A C11 H11B 108.0 . .
C11 C12 C13 112.4(4) . 1_554
C11 C12 H12A 109.1 . .
C13 C12 H12A 109.1 1_554 .
C11 C12 H12B 109.1 . .
C13 C12 H12B 109.1 1_554 .
H12A C12 H12B 107.9 . .
N5 C13 C12 113.4(4) . 1_556
N5 C13 H13A 108.9 . .
C12 C13 H13A 108.9 1_556 .
N5 C13 H13B 108.9 . .
C12 C13 H13B 108.9 1_556 .
H13A C13 H13B 107.7 . .
N4 C14 N5 110.2(4) . .
N4 C14 H14 124.9 . .
N5 C14 H14 124.9 . .
N6 C15 N4 114.9(4) . .
N6 C15 H15 122.5 . .
N4 C15 H15 122.5 . .
O5 Cd1 N4 136.75(12) 1_545 .
O5 Cd1 O1W 82.52(13) 1_545 .
N4 Cd1 O1W 89.69(13) . .
O5 Cd1 N1 87.50(13) 1_545 .
N4 Cd1 N1 94.35(13) . .
O1W Cd1 N1 168.93(13) . .
O5 Cd1 O3 87.60(11) 1_545 .
N4 Cd1 O3 135.23(12) . .
O1W Cd1 O3 91.15(14) . .
N1 Cd1 O3 93.21(13) . .
O5 Cd1 O2 141.04(12) 1_545 .
N4 Cd1 O2 81.97(12) . .
O1W Cd1 O2 96.20(14) . .
N1 Cd1 O2 94.57(13) . .
O3 Cd1 O2 53.45(11) . .
C10 N1 C9 103.3(4) . .
C10 N1 Cd1 123.3(3) . .
C9 N1 Cd1 132.9(3) . .
C9 N2 N3 102.7(4) . .
C10 N3 N2 110.3(3) . .
C10 N3 C11 129.1(4) . .
N2 N3 C11 120.4(4) . .
C14 N4 C15 102.9(4) . .
C14 N4 Cd1 126.0(3) . .
C15 N4 Cd1 131.0(3) . .
C14 N5 N6 109.4(4) . .
C14 N5 C13 129.0(4) . .
N6 N5 C13 121.5(4) . .
C15 N6 N5 102.6(4) . .
C4 O1 H1 109.5 . .
C8 O2 Cd1 90.5(2) . .
C8 O3 Cd1 94.1(3) . .
C1 O5 Cd1 106.2(3) . 1_565
Cd1 O1W H1WA 109.4 . .
Cd1 O1W H1WB 109.5 . .
H1WA O1W H1WB 109.5 . .
H2WA O2W H2WB 109.5 . .
H3WA O3W H3WB 115.4 . .
H4WA O4W H4WB 98.7 . .
H4WA O4W H4WA 0.0 . .
H4WB O4W H4WA 98.7 . .

loop_
_geom_bond_atom_site_label_1
_geom_bond_atom_site_label_2
_geom_bond_distance
_geom_bond_site_symmetry_2
C1 O4 1.241(6) .
C1 O5 1.258(5) .
C1 C2 1.524(5) .
C2 C7 1.386(6) .
C2 C3 1.398(6) .
C3 C4 1.395(6) .
C3 H3 0.9300 .
C4 C5 1.390(6) .
C4 O1 1.476(6) .
C5 C6 1.390(6) .
C5 H5 0.9300 .
C6 C7 1.391(5) .
C6 C8 1.518(5) .
C7 H7 0.9300 .
C8 O3 1.237(5) .
C8 O2 1.265(6) .
C9 N2 1.321(6) .
C9 N1 1.358(6) .
C9 H9 0.9300 .
C10 N3 1.313(5) .
C10 N1 1.335(5) .
C10 H10 0.9300 .
C11 N3 1.477(5) .
C11 C12 1.516(6) .
C11 H11A 0.9700 .
C11 H11B 0.9700 .
C12 C13 1.521(6) 1_554
C12 H12A 0.9700 .
C12 H12B 0.9700 .
C13 N5 1.461(6) .
C13 C12 1.521(6) 1_556
C13 H13A 0.9700 .
C13 H13B 0.9700 .
C14 N4 1.325(6) .
C14 N5 1.327(5) .
C14 H14 0.9300 .
C15 N6 1.312(6) .
C15 N4 1.340(6) .
C15 H15 0.9300 .
Cd1 O5 2.250(3) 1_545
Cd1 N4 2.312(3) .
Cd1 O1W 2.335(3) .
Cd1 N1 2.350(4) .
Cd1 O3 2.400(3) .
Cd1 O2 2.463(3) .
N2 N3 1.364(5) .
N5 N6 1.355(6) .
O1 H1 0.8200 .
O5 Cd1 2.250(3) 1_565
O1W H1WA 0.8500 .
O1W H1WB 0.8499 .
O2W H2WA 0.8500 .
O2W H2WB 0.8500 .
O3W H3WA 0.8501 .
O3W H3WB 0.9095 .
O4W H4WA 0.9008 .
O4W H4WB 0.8244 .
O4W H4WA 0.9008 .

loop_
_geom_torsion_atom_site_label_1
_geom_torsion_atom_site_label_2
_geom_torsion_atom_site_label_3
_geom_torsion_atom_site_label_4
_geom_torsion
_geom_torsion_site_symmetry_1
_geom_torsion_site_symmetry_2
_geom_torsion_site_symmetry_3
_geom_torsion_site_symmetry_4
O4 C1 C2 C7 0.5(7) . . . .
O5 C1 C2 C7 -178.3(4) . . . .
O4 C1 C2 C3 -179.0(4) . . . .
O5 C1 C2 C3 2.1(6) . . . .
C7 C2 C3 C4 -1.7(7) . . . .
C1 C2 C3 C4 177.8(4) . . . .
C2 C3 C4 C5 2.4(7) . . . .
C2 C3 C4 O1 176.3(4) . . . .
C3 C4 C5 C6 -1.3(7) . . . .
O1 C4 C5 C6 -174.9(4) . . . .
C4 C5 C6 C7 -0.4(6) . . . .
C4 C5 C6 C8 178.7(4) . . . .
C3 C2 C7 C6 0.0(6) . . . .
C1 C2 C7 C6 -179.6(4) . . . .
C5 C6 C7 C2 1.1(6) . . . .
C8 C6 C7 C2 -178.0(4) . . . .
C5 C6 C8 O3 -2.9(6) . . . .
C7 C6 C8 O3 176.2(4) . . . .
C5 C6 C8 O2 177.6(4) . . . .
C7 C6 C8 O2 -3.3(6) . . . .
N3 C11 C12 C13 175.0(4) . . . 1_554
N3 C10 N1 C9 -1.0(5) . . . .
N3 C10 N1 Cd1 -174.0(3) . . . .
N2 C9 N1 C10 0.1(5) . . . .
N2 C9 N1 Cd1 172.0(3) . . . .
O5 Cd1 N1 C10 -16.5(3) 1_545 . . .
N4 Cd1 N1 C10 -153.2(3) . . . .
O1W Cd1 N1 C10 -42.1(8) . . . .
O3 Cd1 N1 C10 71.0(3) . . . .
O2 Cd1 N1 C10 124.5(3) . . . .
O5 Cd1 N1 C9 172.9(4) 1_545 . . .
N4 Cd1 N1 C9 36.2(4) . . . .
O1W Cd1 N1 C9 147.3(6) . . . .
O3 Cd1 N1 C9 -99.7(4) . . . .
O2 Cd1 N1 C9 -46.1(4) . . . .
N1 C9 N2 N3 0.8(5) . . . .
N1 C10 N3 N2 1.6(5) . . . .
N1 C10 N3 C11 177.8(4) . . . .
C9 N2 N3 C10 -1.5(5) . . . .
C9 N2 N3 C11 -178.0(4) . . . .
C12 C11 N3 C10 119.8(5) . . . .
C12 C11 N3 N2 -64.4(5) . . . .
N5 C14 N4 C15 -1.4(5) . . . .
N5 C14 N4 Cd1 -178.6(3) . . . .
N6 C15 N4 C14 1.0(6) . . . .
N6 C15 N4 Cd1 178.0(3) . . . .
O5 Cd1 N4 C14 -160.8(3) 1_545 . . .
O1W Cd1 N4 C14 120.5(4) . . . .
N1 Cd1 N4 C14 -69.8(4) . . . .
O3 Cd1 N4 C14 29.2(4) . . . .
O2 Cd1 N4 C14 24.2(4) . . . .
O5 Cd1 N4 C15 22.9(5) 1_545 . . .
O1W Cd1 N4 C15 -55.8(4) . . . .
N1 Cd1 N4 C15 113.9(4) . . . .
O3 Cd1 N4 C15 -147.1(4) . . . .
O2 Cd1 N4 C15 -152.1(4) . . . .
N4 C14 N5 N6 1.3(5) . . . .
N4 C14 N5 C13 -177.9(4) . . . .
C12 C13 N5 C14 -120.8(5) 1_556 . . .
C12 C13 N5 N6 60.0(6) 1_556 . . .
N4 C15 N6 N5 -0.3(6) . . . .
C14 N5 N6 C15 -0.6(5) . . . .
C13 N5 N6 C15 178.7(4) . . . .
O3 C8 O2 Cd1 -0.4(5) . . . .
C6 C8 O2 Cd1 179.1(3) . . . .
O5 Cd1 O2 C8 1.3(4) 1_545 . . .
N4 Cd1 O2 C8 175.8(3) . . . .
O1W Cd1 O2 C8 87.0(3) . . . .
N1 Cd1 O2 C8 -90.4(3) . . . .
O3 Cd1 O2 C8 0.2(3) . . . .
O2 C8 O3 Cd1 0.4(5) . . . .
C6 C8 O3 Cd1 -179.1(3) . . . .
O5 Cd1 O3 C8 -179.6(3) 1_545 . . .
N4 Cd1 O3 C8 -6.4(4) . . . .
O1W Cd1 O3 C8 -97.1(3) . . . .
N1 Cd1 O3 C8 93.1(3) . . . .
O2 Cd1 O3 C8 -0.2(3) . . . .
O4 C1 O5 Cd1 3.2(6) . . . 1_565
C2 C1 O5 Cd1 -178.0(3) . . . 1_565
